data_2004032
loop_
_publ_author_name
'Simonsen, O.'
'la Cour, A.'

_publ_section_title
;
 A Copper--Nitromalonamide Complex
;
_journal_issue 10
_journal_name_full 'Acta Crystallographica Section C'
_journal_page_first 2006
_journal_page_last 2008
_journal_paper_doi 10.1107/S0108270195005270
_journal_volume 51
_journal_year 1995
_chemical_formula_moiety 'C6 H8 Cu1 N6 O8'
_chemical_formula_sum 'C6 H8 Cu N6 O8'
_chemical_formula_weight 355.71
_space_group_IT_number 14
_symmetry_cell_setting monoclinic
_symmetry_space_group_name_Hall '-P 2yab'
_symmetry_space_group_name_H-M 'P 1 21/a 1'
_cell_angle_alpha 90.
_cell_angle_beta 113.85(1)
_cell_angle_gamma 90.
_cell_formula_units_Z 2
_cell_length_a 6.922(1)
_cell_length_b 12.297(1)
_cell_length_c 6.922(1)
_cell_measurement_reflns_used 18
_cell_measurement_temperature 293
_cell_measurement_theta_max 14.14
_cell_measurement_theta_min 11.37
_cell_volume 538.89(13)
_computing_cell_refinement 'CAD-4F Software'
_computing_data_collection 'CAD-4F Software (Enraf-Nonius, 1989)'
_computing_data_reduction
;
Norrestam & Nielsen (1982) and
ADDREF SORTRF Xtal3.2 (Hall, Flack & Stewart, 1992)
;
_computing_molecular_graphics
;
ORTEPII (Johnson, 1976) Xtal3.2; ATOMS2.2 (Dowty, 1991)
;
_computing_publication_material Xtal3.2
_computing_structure_refinement 'CRYLSQ Xtal3.2'
_computing_structure_solution 'SHELXS86 (Sheldrick, 1985)'
_diffrn_ambient_temperature 293
_diffrn_measurement_device 'Enraf-Nonius CAD-4F'
_diffrn_measurement_method \w/2\q
_diffrn_radiation_source xray_tube
_diffrn_radiation_type MoK\a
_diffrn_radiation_wavelength 0.71073
_diffrn_reflns_av_sigmaI/netI .013
_diffrn_reflns_limit_h_max 9
_diffrn_reflns_limit_h_min 0
_diffrn_reflns_limit_k_max 17
_diffrn_reflns_limit_k_min 0
_diffrn_reflns_limit_l_max 8
_diffrn_reflns_limit_l_min -9
_diffrn_reflns_number 1564
_diffrn_reflns_theta_max 29.97
_diffrn_reflns_theta_min 3.22
_diffrn_standards_decay_% 1
_diffrn_standards_interval_time 180
_diffrn_standards_number 3
_exptl_absorpt_coefficient_mu 2.06
_exptl_absorpt_correction_T_max 0.74
_exptl_absorpt_correction_T_min 0.54
_exptl_absorpt_correction_type integration
_exptl_crystal_colour 'blue green'
_exptl_crystal_density_diffrn 2.192
_exptl_crystal_density_meas 2.16(1)
_exptl_crystal_density_method
;
flotation in a mixture of CH~3~I and CH~2~ClBr
;
_exptl_crystal_description 'prism (cut)'
_exptl_crystal_F_000 657.8
_exptl_crystal_size_max 0.39
_exptl_crystal_size_mid 0.33
_exptl_crystal_size_min 0.16
_refine_diff_density_max 0.4
_refine_diff_density_min -0.5
_refine_ls_abs_structure_details none
_refine_ls_extinction_method none
_refine_ls_goodness_of_fit_all 7.287
_refine_ls_goodness_of_fit_obs 7.678
_refine_ls_hydrogen_treatment
;
Four H atoms located from \D\r map; only coordinates refined
;
_refine_ls_matrix_type full
_refine_ls_number_parameters 109
_refine_ls_number_reflns 1416
_refine_ls_R_factor_all .031
_refine_ls_R_factor_obs .027
_refine_ls_shift/esd_max .134
_refine_ls_shift/esd_mean .007
_refine_ls_structure_factor_coef F
_refine_ls_weighting_details 'w = 1/\s^2^(F)'
_refine_ls_weighting_scheme calc
_refine_ls_wR_factor_all .027
_refine_ls_wR_factor_obs .027
_reflns_number_observed 1416
_reflns_number_total 1564
_reflns_observed_criterion F>2.5\s(F)
_cod_data_source_file mu1175.cif
_cod_data_source_block simonsen
_cod_depositor_comments
;
The following automatic conversions were performed:

'_refine_ls_weighting_scheme' value 'w = 1/\s^2^(F)' was changed to
'calc'. New tag '_refine_ls_weighting_details' was created. The value
of the new tag was set to 'w = 1/\s^2^(F)'.

Automatic conversion script
Id: cif_fix_values 3143 2015-03-26 13:38:13Z robertas 
;
_cod_original_cell_volume 539.0(3)
_cod_original_sg_symbol_H-M 'P 21/a'
_cod_original_formula_sum 'C6 H8 Cu1 N6 O8'
_cod_database_code 2004032

loop_
_symmetry_equiv_pos_as_xyz
+x,+y,+z
1/2-x,1/2+y,-z
-x,-y,-z
1/2+x,1/2-y,+z

loop_
_atom_site_aniso_label
_atom_site_aniso_U_11
_atom_site_aniso_U_22
_atom_site_aniso_U_33
_atom_site_aniso_U_12
_atom_site_aniso_U_13
_atom_site_aniso_U_23
Cu .0291(2) .0125(2) .0307(2) -.0006(2) .0226(2) -.0018(2)
C1 .0210(10) .0164(9) .0220(10) .0015(9) .0102(9) .0027(8)
C2 .0220(10) .0157(9) .0190(10) .0005(8) .0114(9) .0011(8)
C3 .0190(10) .0180(10) .0210(10) .0018(8) .0093(9) .0011(8)
N1 .0450(10) .0179(9) .0400(10) -.0084(9) .0300(10) -.0030(8)
N2 .0260(10) .0242(9) .0201(8) -.0022(8) .0122(8) .0001(8)
N3 .0540(10) .0147(9) .0350(10) .0063(9) .0320(10) .0037(8)
O1 .0430(10) .0178(8) .0440(10) -.0060(7) .0338(9) -.0075(7)
O21 .0460(10) .0270(8) .0242(8) -.0013(8) .0192(8) .0076(7)
O22 .0590(10) .0243(8) .0331(9) -.0024(8) .0311(9) -.0061(7)
O3 .0345(9) .0174(7) .0269(8) .0049(7) .0216(7) .0037(6)

loop_
_atom_site_label
_atom_site_fract_x
_atom_site_fract_y
_atom_site_fract_z
_atom_site_U_iso_or_equiv
_atom_site_thermal_displace_type
Cu .5 .5 0 .0207(2) Uani
C1 .2464(3) .4227(2) .2109(3) .0194(9) Uani
C2 .2549(3) .5313(1) .3016(3) .0178(8) Uani
C3 .2833(3) .6273(2) .1913(3) .0186(8) Uani
N1 .1419(4) .3430(2) .2528(3) .030(1) Uani
N2 .2274(3) .5424(1) .4879(3) .0224(8) Uani
N3 .2432(4) .7261(1) .2406(3) .030(1) Uani
O1 .3315(3) .4025(1) .0837(2) .0295(8) Uani
O21 .2382(3) .4606(1) .6022(2) .0307(8) Uani
O22 .2010(3) .6346(1) .5531(2) .0349(8) Uani
O3 .3466(2) .6197(1) .0428(2) .0233(7) Uani
H11 .130(4) .282(2) .201(4) .03500 Uiso
H12 .067(4) .349(2) .329(4) .03500 Uiso
H31 .190(4) .738(2) .336(3) .03500 Uiso
H32 .252(4) .772(2) .167(4) .03500 Uiso

loop_
_atom_type_symbol
_atom_type_description
_atom_type_scat_source
_atom_type_scat_dispersion_real
_atom_type_scat_dispersion_imag
C ? 'Int. Tables Vol IV Tables 2.2B and 2.3.1' .002 .002
H ? 'Int. Tables Vol IV Tables 2.2B and 2.3.1' 0 0
N ? 'Int. Tables Vol IV Tables 2.2B and 2.3.1' .004 .003
O ? 'Int. Tables Vol IV Tables 2.2B and 2.3.1' .008 .006
Cu ? 'Int. Tables Vol IV Tables 2.2B and 2.3.1' .263 1.266

loop_
_geom_angle_atom_site_label_1
_geom_angle_atom_site_label_2
_geom_angle_atom_site_label_3
_geom_angle_site_symmetry_1
_geom_angle_site_symmetry_3
_geom_angle
_geom_angle_publ_flag
O1 Cu O3 . . 89.47(7) yes
Cu O1 C1 . . 126.80(10) yes
Cu O3 C3 . . 125.20(10) yes
C2 C1 O1 . . 121.8(2) yes
C1 C2 C3 . . 120.2(2) yes
C2 C3 O3 . . 121.7(2) yes
O1 Cu O21 . 1_554 87.49(6) yes
03 Cu O21 . 1_554 96.46(5) yes
O1 Cu O1 . 3_665 180.00(10) no
O1 Cu O3 . 3_665 90.53(7) no
O3 Cu O1 . 3_665 90.53(7) no
O3 Cu O3 . 3_665 180.00(10) no
O1 Cu O3 3_665 3_665 89.47(7) no
C2 C1 N1 . . 120.9(2) no
N1 C1 O1 . . 117.3(2) no
C1 C2 N2 . . 119.4(2) no
C3 C2 N2 . . 120.3(2) no
C2 C3 N3 . . 121.4(2) no
N3 C3 O3 . . 117.0(2) no
C1 N1 H11 . . 123(2) ?
C1 N1 H12 . . 125.0(10) ?
H11 N1 H12 . . 111(3) ?
C2 N2 O21 . . 120.6(2) no
C2 N2 O22 . . 121.1(2) no
O21 N2 O22 . . 118.2(2) no
C3 N3 H31 . . 122(2) ?
C3 N3 H32 . . 115(2) ?
H31 N3 H32 . . 122(3) ?

loop_
_geom_bond_atom_site_label_1
_geom_bond_atom_site_label_2
_geom_bond_site_symmetry_2
_geom_bond_distance
_geom_bond_publ_flag
Cu O1 . 1.918(2) yes
Cu O3 . 1.907(2) yes
Cu O1 3_665 1.918(2) no
Cu O3 3_665 1.907(2) no
C1 C2 . 1.467(3) no
C1 N1 . 1.318(3) no
C1 O1 . 1.266(3) no
C2 C3 . 1.462(3) no
C2 N2 . 1.385(3) no
C3 N3 . 1.321(3) no
C3 O3 . 1.273(3) no
N1 H11 . .82(2) ?
N1 H12 . .88(3) ?
N2 O21 . 1.263(2) ?
N2 O22 . 1.261(2) ?
N3 H31 . .89(3) ?
N3 H32 . .78(3) ?

loop_
_geom_contact_atom_site_label_1
_geom_contact_atom_site_label_2
_geom_contact_distance
_geom_contact_site_symmetry_2
_geom_contact_publ_flag
Cu C1 2.862(3) 3_665 ?
Cu C1 2.862(3) . ?
Cu C3 2.839(2) 3_665 ?
Cu C3 2.839(2) . ?
Cu O21 2.6580(10) 3_666 y
Cu O21 2.6580(10) 1_554 yes
C1 C3 2.539(3) . ?
C1 N2 2.463(3) . ?
C1 O21 2.771(3) . ?
C1 O3 2.891(3) . ?
C1 H11 1.90(2) . ?
C1 H12 1.96(3) . ?
C2 N1 2.423(3) . ?
C2 N3 2.428(3) . ?
C2 O1 2.389(3) . ?
C2 O21 2.300(3) . ?
C2 O22 2.304(3) . ?
C2 O3 2.391(3) . ?
C2 H12 2.63(2) . ?
C2 H31 2.61(2) . ?
C3 N2 2.470(3) . ?
C3 O1 2.917(3) . ?
C3 O22 2.786(3) . ?
C3 H31 1.95(3) . ?
C3 H32 1.79(2) . ?
N1 N2 2.869(3) . ?
N1 O1 2.207(3) . ?
N1 O21 2.661(3) . ?
N1 O22 2.894(2) 2_546 ?
N2 N3 2.863(3) . ?
N2 O21 3.025(3) 3_566 ?
N2 H12 2.66(2) . ?
N2 H31 2.59(2) . ?
N3 O1 3.013(2) 2 ?
N3 O21 3.067(2) 2_556 ?
N3 O22 2.557(3) . ?
N3 O3 2.212(3) . ?
O1 O3 2.717(3) 3_665 ?
O1 O3 2.692(2) . ?
O1 H11 2.39(3) . ?
O1 H32 2.26(2) 2_545 ?
O21 O22 2.165(2) . ?
O21 O22 3.021(3) 3_566 ?
O21 O3 3.092(2) 3_666 ?
O21 H12 2.24(2) . ?
O21 H31 2.79(2) 2_546 ?
O21 H32 2.80(2) 2_546 ?
O22 H11 2.44(2) 2_556 ?
O22 H12 2.31(3) 3_566 ?
O22 H31 1.95(2) . ?
O3 H11 2.66(2) 2 ?
O3 H32 2.26(3) . ?
H11 H12 1.41(4) . ?
H31 H32 1.46(4) . ?

loop_
_geom_torsion_atom_site_label_1
_geom_torsion_atom_site_label_2
_geom_torsion_atom_site_label_3
_geom_torsion_atom_site_label_4
_geom_torsion_site_symmetry_1
_geom_torsion
O3 Cu O1 C1 . -29.3(2)
O1 Cu O1 C1 3_665 -0E3(12)
O3 Cu O1 C1 3_665 150.7(2)
O1 Cu O3 C3 . 38.1(2)
O1 Cu O3 C3 3_665 -141.9(2)
O3 Cu O3 C3 3_665 -0E4(3)
N1 C1 C2 C3 . -152.7(2)
N1 C1 C2 N2 . 24.8(3)
O1 C1 C2 C3 . 24.6(3)
O1 C1 C2 N2 . -157.9(2)
C2 C1 N1 H11 . 177(2)
C2 C1 N1 H12 . 3(2)
O1 C1 N1 H11 . 0(2)
O1 C1 N1 H12 . -174(2)
C2 C1 O1 Cu . 4.8(3)
N1 C1 O1 Cu . -177.90(10)
C1 C2 C3 N3 . 164.1(2)
C1 C2 C3 O3 . -15.5(3)
N2 C2 C3 N3 . -13.4(3)
N2 C2 C3 O3 . 167.0(2)
C1 C2 N2 O21 . 14.5(3)
C1 C2 N2 O22 . -168.9(2)
C3 C2 N2 O21 . -168.0(2)
C3 C2 N2 O22 . 8.6(3)
C2 C3 N3 H31 . -4(2)
C2 C3 N3 H32 . -174(2)
O3 C3 N3 H31 . 176(2)
O3 C3 N3 H32 . 5(2)
C2 C3 O3 Cu . -22.0(2)
N3 C3 O3 Cu . 158.40(10)
